data_7043702
loop_
_publ_author_name
'Adiraju, Venkata A. K.'
'Martin, Caleb Daniel'

_publ_section_title
;
 C-H Addition Reactivity of 2-Phenylpyridine and 2,2&#x2019;-Bipyridine
 with Pentaphenylborole
;
_journal_name_full 'Dalton Trans.'
_journal_paper_doi 10.1039/C7DT02321A
_journal_year 2017
_chemical_formula_sum 'C44 H33 B N2'
_chemical_formula_weight 600.53
_chemical_name_systematic syn-4
_space_group_crystal_system monoclinic
_space_group_IT_number 14
_space_group_name_Hall '-P 2ybc'
_space_group_name_H-M_alt 'P 1 21/c 1'
_symmetry_space_group_name_Hall '-P 2ybc'
_symmetry_space_group_name_H-M 'P 1 21/c 1'
_atom_sites_solution_hydrogens geom
_audit_creation_method SHELXL-2013
_audit_update_record
;
2017-06-24 deposited with the CCDC.
2017-07-18 downloaded from the CCDC.
;
_cell_angle_alpha 90
_cell_angle_beta 107.431(2)
_cell_angle_gamma 90
_cell_formula_units_Z 4
_cell_length_a 11.3303(5)
_cell_length_b 17.6684(7)
_cell_length_c 17.0803(6)
_cell_measurement_reflns_used 9960
_cell_measurement_temperature 150(2)
_cell_measurement_theta_max 27.42
_cell_measurement_theta_min 2.24
_cell_volume 3262.3(2)
_computing_cell_refinement 'Bruker SAINT'
_computing_data_collection 'Bruker APEX2'
_computing_data_reduction 'Bruker SAINT'
_computing_molecular_graphics 'Bruker SHELXTL'
_computing_publication_material 'Bruker SHELXTL'
_computing_structure_refinement 'SHELXL-2014 (Sheldrick 2014)'
_computing_structure_solution 'SHELXS-97 (Sheldrick 2008)'
_diffrn_ambient_temperature 150(2)
_diffrn_measured_fraction_theta_full 0.999
_diffrn_measured_fraction_theta_max 0.999
_diffrn_measurement_device_type 'Bruker APEX-II CCD'
_diffrn_measurement_method '\f and \w scans'
_diffrn_radiation_type MoK\a
_diffrn_radiation_wavelength 0.71073
_diffrn_reflns_av_R_equivalents 0.0409
_diffrn_reflns_av_unetI/netI 0.0212
_diffrn_reflns_Laue_measured_fraction_full 0.999
_diffrn_reflns_Laue_measured_fraction_max 0.999
_diffrn_reflns_limit_h_max 14
_diffrn_reflns_limit_h_min -14
_diffrn_reflns_limit_k_max 22
_diffrn_reflns_limit_k_min -22
_diffrn_reflns_limit_l_max 21
_diffrn_reflns_limit_l_min -21
_diffrn_reflns_number 59119
_diffrn_reflns_point_group_measured_fraction_full 0.999
_diffrn_reflns_point_group_measured_fraction_max 0.999
_diffrn_reflns_theta_full 25.242
_diffrn_reflns_theta_max 26.732
_diffrn_reflns_theta_min 2.243
_exptl_absorpt_coefficient_mu 0.070
_exptl_absorpt_correction_T_max 1.00
_exptl_absorpt_correction_T_min 0.969
_exptl_absorpt_correction_type multi-scan
_exptl_absorpt_process_details SADABS
_exptl_crystal_colour colourless
_exptl_crystal_density_diffrn 1.223
_exptl_crystal_description Blocks
_exptl_crystal_F_000 1264
_exptl_crystal_size_max 0.336
_exptl_crystal_size_mid 0.108
_exptl_crystal_size_min 0.040
_refine_diff_density_max 0.354
_refine_diff_density_min -0.327
_refine_diff_density_rms 0.095
_refine_ls_extinction_method none
_refine_ls_goodness_of_fit_ref 1.108
_refine_ls_hydrogen_treatment constr
_refine_ls_matrix_type full
_refine_ls_number_parameters 424
_refine_ls_number_reflns 6926
_refine_ls_number_restraints 0
_refine_ls_restrained_S_all 1.108
_refine_ls_R_factor_all 0.0607
_refine_ls_R_factor_gt 0.0456
_refine_ls_shift/su_max 0.000
_refine_ls_shift/su_mean 0.000
_refine_ls_structure_factor_coef Fsqd
_refine_ls_weighting_details 'w=1/[\s^2^(Fo^2^)+(0.0660P)^2^+0.9105P] where P=(Fo^2^+2Fc^2^)/3'
_refine_ls_weighting_scheme calc
_refine_ls_wR_factor_gt 0.1202
_refine_ls_wR_factor_ref 0.1341
_reflns_Friedel_coverage 0.000
_reflns_number_gt 5681
_reflns_number_total 6926
_reflns_threshold_expression 'I > 2\s(I)'
_cod_data_source_file c7dt02321a2.cif
_cod_data_source_block syn-4
_cod_database_code 7043702
_shelx_space_group_comment
;
The symmetry employed for this shelxl refinement is uniquely defined
by the following loop, which should always be used as a source of
symmetry information in preference to the above space-group names.
They are only intended as comments.
;
_shelx_estimated_absorpt_t_min 0.977
_shelx_estimated_absorpt_t_max 0.997
_shelxl_version_number 2013-4

loop_
_space_group_symop_operation_xyz
'x, y, z'
'-x, y+1/2, -z+1/2'
'-x, -y, -z'
'x, -y-1/2, z-1/2'

loop_
_atom_site_label
_atom_site_type_symbol
_atom_site_fract_x
_atom_site_fract_y
_atom_site_fract_z
_atom_site_U_iso_or_equiv
_atom_site_adp_type
_atom_site_occupancy
_atom_site_site_symmetry_order
_atom_site_calc_flag
_atom_site_refinement_flags_posn
_atom_site_refinement_flags_adp
N2 N 0.30075(15) 0.31020(7) 0.25219(8) 0.0434(3) Uani 1 1 d . .
N1 N 0.41594(11) 0.12893(7) 0.33675(7) 0.0293(3) Uani 1 1 d . .
C25 C 0.17782(17) 0.03721(11) 0.53582(10) 0.0470(4) Uani 1 1 d . .
H13 H 0.1490 0.0311 0.5823 0.056 Uiso 1 1 calc R U
C24 C 0.14503(16) -0.01428(9) 0.47190(10) 0.0401(4) Uani 1 1 d . .
H31 H 0.0935 -0.0560 0.4745 0.048 Uiso 1 1 calc R U
C6 C 0.18696(14) -0.00529(8) 0.40432(9) 0.0330(3) Uani 1 1 d . .
H30 H 0.1635 -0.0414 0.3612 0.040 Uiso 1 1 calc R U
C5 C 0.26311(13) 0.05547(8) 0.39721(8) 0.0281(3) Uani 1 1 d . .
C4 C 0.18669(13) 0.10637(7) 0.23533(8) 0.0259(3) Uani 1 1 d . .
C3 C 0.22440(12) 0.07656(7) 0.16144(8) 0.0244(3) Uani 1 1 d . .
C7 C 0.18419(13) 0.11576(8) 0.08025(8) 0.0273(3) Uani 1 1 d . .
C8 C 0.27461(15) 0.14622(8) 0.04928(9) 0.0355(3) Uani 1 1 d . .
H24 H 0.3594 0.1407 0.0795 0.043 Uiso 1 1 calc R U
C9 C 0.24253(18) 0.18458(9) -0.02528(11) 0.0453(4) Uani 1 1 d . .
H25 H 0.3053 0.2048 -0.0456 0.054 Uiso 1 1 calc R U
C10 C 0.12015(19) 0.19330(10) -0.06962(10) 0.0476(4) Uani 1 1 d . .
H2 H 0.0983 0.2188 -0.1209 0.057 Uiso 1 1 calc R U
C11 C 0.1973(2) 0.34637(9) 0.21419(10) 0.0480(5) Uani 1 1 d . .
H3 H 0.2010 0.3996 0.2075 0.058 Uiso 1 1 calc R U
C12 C 0.29425(15) 0.23432(8) 0.26107(9) 0.0337(3) Uani 1 1 d . .
C13 C 0.41331(15) 0.20060(8) 0.30777(9) 0.0339(3) Uani 1 1 d . .
C14 C 0.52288(14) 0.10262(9) 0.38908(9) 0.0358(3) Uani 1 1 d . .
H4 H 0.5238 0.0532 0.4110 0.043 Uiso 1 1 calc R U
C15 C 0.63028(16) 0.14439(10) 0.41182(11) 0.0465(4) Uani 1 1 d . .
H7 H 0.7033 0.1247 0.4496 0.056 Uiso 1 1 calc R U
C16 C 0.62952(18) 0.21560(11) 0.37845(13) 0.0539(5) Uani 1 1 d . .
H6 H 0.7032 0.2449 0.3913 0.065 Uiso 1 1 calc R U
C17 C 0.52214(17) 0.24358(10) 0.32686(12) 0.0485(4) Uani 1 1 d . .
H5 H 0.5211 0.2926 0.3037 0.058 Uiso 1 1 calc R U
C18 C 0.05902(13) 0.07837(8) 0.23574(9) 0.0298(3) Uani 1 1 d . .
C19 C -0.00667(14) 0.02263(9) 0.18316(10) 0.0347(3) Uani 1 1 d . .
H12 H 0.0297 -0.0018 0.1465 0.042 Uiso 1 1 calc R U
C20 C -0.12502(16) 0.00221(10) 0.18350(12) 0.0489(4) Uani 1 1 d . .
H11 H -0.1687 -0.0361 0.1473 0.059 Uiso 1 1 calc R U
C21 C -0.17952(16) 0.03741(12) 0.23615(14) 0.0557(5) Uani 1 1 d . .
H8 H -0.2618 0.0249 0.2345 0.067 Uiso 1 1 calc R U
C22 C -0.11468(17) 0.09042(11) 0.29073(12) 0.0496(5) Uani 1 1 d . .
H10 H -0.1509 0.1134 0.3283 0.060 Uiso 1 1 calc R U
C23 C 0.00356(15) 0.11052(9) 0.29119(10) 0.0382(4) Uani 1 1 d . .
H9 H 0.0481 0.1468 0.3298 0.046 Uiso 1 1 calc R U
C2 C 0.30389(12) 0.01819(7) 0.17926(8) 0.0239(3) Uani 1 1 d . .
C1 C 0.35062(13) -0.00239(7) 0.26948(8) 0.0253(3) Uani 1 1 d . .
H1 H 0.4426 0.0031 0.2857 0.030 Uiso 1 1 calc R U
C26 C 0.32598(13) -0.08354(8) 0.28861(8) 0.0278(3) Uani 1 1 d . .
C27 C 0.22647(14) -0.12526(8) 0.24068(9) 0.0308(3) Uani 1 1 d . .
H18 H 0.1708 -0.1025 0.1936 0.037 Uiso 1 1 calc R U
C28 C 0.20678(16) -0.19956(9) 0.26022(10) 0.0378(4) Uani 1 1 d . .
H17 H 0.1379 -0.2268 0.2265 0.045 Uiso 1 1 calc R U
C29 C 0.28595(19) -0.23422(9) 0.32784(11) 0.0484(4) Uani 1 1 d . .
H14 H 0.2727 -0.2852 0.3409 0.058 Uiso 1 1 calc R U
C30 C 0.3852(2) -0.19356(10) 0.37642(11) 0.0562(5) Uani 1 1 d . .
H15 H 0.4400 -0.2165 0.4238 0.067 Uiso 1 1 calc R U
C31 C 0.40526(17) -0.11948(9) 0.35652(10) 0.0442(4) Uani 1 1 d . .
H16 H 0.4748 -0.0927 0.3901 0.053 Uiso 1 1 calc R U
C32 C 0.34728(13) -0.02492(7) 0.11844(8) 0.0253(3) Uani 1 1 d . .
C33 C 0.26501(14) -0.05078(9) 0.04568(9) 0.0346(3) Uani 1 1 d . .
H23 H 0.1794 -0.0395 0.0338 0.042 Uiso 1 1 calc R U
C34 C 0.30563(16) -0.09280(9) -0.00999(9) 0.0405(4) Uani 1 1 d . .
H22 H 0.2476 -0.1111 -0.0588 0.049 Uiso 1 1 calc R U
C35 C 0.42933(16) -0.10797(9) 0.00526(10) 0.0403(4) Uani 1 1 d . .
H19 H 0.4574 -0.1358 -0.0333 0.048 Uiso 1 1 calc R U
C36 C 0.51234(16) -0.08253(11) 0.07700(12) 0.0483(4) Uani 1 1 d . .
H21 H 0.5981 -0.0924 0.0877 0.058 Uiso 1 1 calc R U
C37 C 0.47124(14) -0.04258(9) 0.13361(10) 0.0394(4) Uani 1 1 d . .
H20 H 0.5291 -0.0270 0.1837 0.047 Uiso 1 1 calc R U
C38 C 0.06116(15) 0.12654(9) 0.03534(9) 0.0360(3) Uani 1 1 d . .
H27 H -0.0022 0.1075 0.0559 0.043 Uiso 1 1 calc R U
C39 C 0.02926(18) 0.16485(10) -0.03926(10) 0.0454(4) Uani 1 1 d . .
H26 H -0.0554 0.1714 -0.0694 0.054 Uiso 1 1 calc R U
C40 C 0.18583(14) 0.19263(8) 0.23171(8) 0.0299(3) Uani 1 1 d . .
C41 C 0.07880(16) 0.23381(9) 0.19231(9) 0.0384(4) Uani 1 1 d . .
H28 H 0.0019 0.2083 0.1714 0.046 Uiso 1 1 calc R U
C42 C 0.08458(19) 0.31118(10) 0.18378(10) 0.0468(4) Uani 1 1 d . .
H29 H 0.0123 0.3395 0.1575 0.056 Uiso 1 1 calc R U
C43 C 0.25289(18) 0.09752(11) 0.53133(10) 0.0482(4) Uani 1 1 d . .
H32 H 0.2763 0.1332 0.5749 0.058 Uiso 1 1 calc R U
C44 C 0.29425(15) 0.10611(9) 0.46302(9) 0.0369(3) Uani 1 1 d . .
H33 H 0.3457 0.1481 0.4610 0.044 Uiso 1 1 calc R U
B1 B 0.29917(14) 0.06977(9) 0.31384(9) 0.0259(3) Uani 1 1 d . .

loop_
_atom_site_aniso_label
_atom_site_aniso_U_11
_atom_site_aniso_U_22
_atom_site_aniso_U_33
_atom_site_aniso_U_23
_atom_site_aniso_U_13
_atom_site_aniso_U_12
N2 0.0741(10) 0.0238(6) 0.0377(7) 0.0004(5) 0.0251(7) -0.0026(6)
N1 0.0376(6) 0.0265(6) 0.0261(6) -0.0035(5) 0.0132(5) -0.0042(5)
C25 0.0578(11) 0.0585(11) 0.0324(8) 0.0031(7) 0.0254(8) -0.0018(9)
C24 0.0476(9) 0.0387(9) 0.0389(8) 0.0069(7) 0.0205(7) -0.0028(7)
C6 0.0407(8) 0.0300(7) 0.0308(7) 0.0015(6) 0.0144(6) -0.0002(6)
C5 0.0336(7) 0.0273(7) 0.0241(7) 0.0027(5) 0.0098(6) 0.0025(6)
C4 0.0325(7) 0.0228(7) 0.0246(6) 0.0005(5) 0.0119(6) 0.0019(5)
C3 0.0275(6) 0.0234(6) 0.0230(6) -0.0012(5) 0.0086(5) -0.0020(5)
C7 0.0370(7) 0.0230(7) 0.0229(6) -0.0017(5) 0.0107(6) 0.0032(6)
C8 0.0441(9) 0.0296(8) 0.0372(8) 0.0047(6) 0.0191(7) 0.0050(6)
C9 0.0675(12) 0.0349(9) 0.0436(9) 0.0113(7) 0.0318(9) 0.0073(8)
C10 0.0775(13) 0.0374(9) 0.0282(8) 0.0093(7) 0.0164(8) 0.0140(9)
C11 0.0866(14) 0.0257(8) 0.0388(9) 0.0040(7) 0.0298(9) 0.0059(9)
C12 0.0559(9) 0.0242(7) 0.0274(7) -0.0017(5) 0.0223(7) -0.0025(6)
C13 0.0483(9) 0.0270(7) 0.0316(7) -0.0049(6) 0.0201(7) -0.0063(6)
C14 0.0385(8) 0.0353(8) 0.0322(7) -0.0042(6) 0.0087(6) -0.0041(6)
C15 0.0406(9) 0.0484(10) 0.0483(10) -0.0100(8) 0.0098(8) -0.0094(8)
C16 0.0462(10) 0.0462(10) 0.0701(13) -0.0098(9) 0.0187(9) -0.0170(8)
C17 0.0584(11) 0.0332(9) 0.0604(11) -0.0037(8) 0.0278(9) -0.0134(8)
C18 0.0321(7) 0.0279(7) 0.0311(7) 0.0099(6) 0.0121(6) 0.0077(6)
C19 0.0315(7) 0.0317(8) 0.0399(8) 0.0094(6) 0.0094(6) 0.0029(6)
C20 0.0362(9) 0.0436(10) 0.0633(12) 0.0154(8) 0.0094(8) -0.0035(7)
C21 0.0334(9) 0.0550(12) 0.0838(14) 0.0312(11) 0.0254(9) 0.0080(8)
C22 0.0488(10) 0.0475(10) 0.0648(12) 0.0245(9) 0.0353(9) 0.0174(8)
C23 0.0435(9) 0.0360(8) 0.0416(8) 0.0118(7) 0.0228(7) 0.0119(7)
C2 0.0251(6) 0.0238(6) 0.0233(6) -0.0011(5) 0.0081(5) -0.0030(5)
C1 0.0279(7) 0.0245(7) 0.0230(6) -0.0002(5) 0.0069(5) -0.0003(5)
C26 0.0357(7) 0.0240(7) 0.0244(7) 0.0005(5) 0.0099(6) 0.0021(6)
C27 0.0356(7) 0.0272(7) 0.0285(7) 0.0016(5) 0.0081(6) 0.0013(6)
C28 0.0454(9) 0.0295(8) 0.0383(8) -0.0002(6) 0.0122(7) -0.0064(7)
C29 0.0727(12) 0.0263(8) 0.0434(9) 0.0087(7) 0.0134(9) -0.0055(8)
C30 0.0779(13) 0.0353(9) 0.0401(9) 0.0133(7) -0.0055(9) 0.0024(9)
C31 0.0544(10) 0.0317(8) 0.0347(8) 0.0032(6) -0.0047(7) -0.0030(7)
C32 0.0317(7) 0.0203(6) 0.0255(7) 0.0020(5) 0.0110(5) 0.0003(5)
C33 0.0323(7) 0.0400(8) 0.0298(7) -0.0052(6) 0.0068(6) 0.0060(6)
C34 0.0490(9) 0.0431(9) 0.0281(7) -0.0085(6) 0.0098(7) 0.0059(7)
C35 0.0521(10) 0.0362(8) 0.0396(8) -0.0057(7) 0.0244(7) 0.0064(7)
C36 0.0364(9) 0.0547(11) 0.0584(11) -0.0153(9) 0.0212(8) 0.0046(8)
C37 0.0316(8) 0.0446(9) 0.0414(9) -0.0127(7) 0.0101(7) 0.0007(7)
C38 0.0400(8) 0.0377(8) 0.0287(7) 0.0042(6) 0.0075(6) 0.0030(7)
C39 0.0554(10) 0.0439(9) 0.0298(8) 0.0059(7) 0.0022(7) 0.0083(8)
C40 0.0459(8) 0.0253(7) 0.0239(6) 0.0017(5) 0.0188(6) 0.0050(6)
C41 0.0529(10) 0.0331(8) 0.0334(8) 0.0056(6) 0.0195(7) 0.0102(7)
C42 0.0723(12) 0.0349(9) 0.0400(9) 0.0105(7) 0.0275(9) 0.0202(8)
C43 0.0617(11) 0.0562(11) 0.0320(8) -0.0112(7) 0.0219(8) -0.0088(9)
C44 0.0457(9) 0.0372(8) 0.0305(7) -0.0051(6) 0.0154(7) -0.0056(7)
B1 0.0315(8) 0.0229(7) 0.0242(7) -0.0004(6) 0.0098(6) -0.0021(6)

loop_
_atom_type_symbol
_atom_type_description
_atom_type_scat_dispersion_real
_atom_type_scat_dispersion_imag
_atom_type_scat_source
C C 0.0033 0.0016 'International Tables Vol C Tables 4.2.6.8 and 6.1.1.4'
H H 0.0000 0.0000 'International Tables Vol C Tables 4.2.6.8 and 6.1.1.4'
N N 0.0061 0.0033 'International Tables Vol C Tables 4.2.6.8 and 6.1.1.4'
B B 0.0013 0.0007 'International Tables Vol C Tables 4.2.6.8 and 6.1.1.4'

loop_
_geom_angle_atom_site_label_1
_geom_angle_atom_site_label_2
_geom_angle_atom_site_label_3
_geom_angle
C11 N2 C12 117.63(16)
C14 N1 C13 118.59(13)
C14 N1 B1 115.94(12)
C13 N1 B1 125.47(12)
C43 C25 C24 119.22(15)
C43 C25 H13 120.4
C24 C25 H13 120.4
C6 C24 C25 120.33(15)
C6 C24 H31 119.8
C25 C24 H31 119.8
C24 C6 C5 122.23(14)
C24 C6 H30 118.9
C5 C6 H30 118.9
C44 C5 C6 115.69(13)
C44 C5 B1 122.67(13)
C6 C5 B1 121.33(12)
C40 C4 C18 109.18(11)
C40 C4 C3 107.95(11)
C18 C4 C3 112.79(11)
C40 C4 B1 114.30(11)
C18 C4 B1 111.36(11)
C3 C4 B1 101.08(10)
C2 C3 C7 124.33(12)
C2 C3 C4 114.10(11)
C7 C3 C4 121.29(11)
C38 C7 C8 117.89(13)
C38 C7 C3 123.58(13)
C8 C7 C3 118.47(13)
C9 C8 C7 121.00(15)
C9 C8 H24 119.5
C7 C8 H24 119.5
C10 C9 C8 120.17(16)
C10 C9 H25 119.9
C8 C9 H25 119.9
C9 C10 C39 119.70(15)
C9 C10 H2 120.2
C39 C10 H2 120.2
N2 C11 C42 123.61(15)
N2 C11 H3 118.2
C42 C11 H3 118.2
N2 C12 C40 123.78(15)
N2 C12 C13 112.94(14)
C40 C12 C13 123.25(13)
N1 C13 C17 119.96(15)
N1 C13 C12 119.47(13)
C17 C13 C12 120.44(14)
N1 C14 C15 122.89(15)
N1 C14 H4 118.6
C15 C14 H4 118.6
C14 C15 C16 118.47(17)
C14 C15 H7 120.8
C16 C15 H7 120.8
C17 C16 C15 119.44(16)
C17 C16 H6 120.3
C15 C16 H6 120.3
C16 C17 C13 120.44(16)
C16 C17 H5 119.8
C13 C17 H5 119.8
C19 C18 C23 117.48(14)
C19 C18 C4 123.38(13)
C23 C18 C4 119.13(14)
C18 C19 C20 120.79(16)
C18 C19 H12 119.6
C20 C19 H12 119.6
C21 C20 C19 120.37(18)
C21 C20 H11 119.8
C19 C20 H11 119.8
C22 C21 C20 119.84(16)
C22 C21 H8 120.1
C20 C21 H8 120.1
C21 C22 C23 120.03(18)
C21 C22 H10 120.0
C23 C22 H10 120.0
C22 C23 C18 121.37(17)
C22 C23 H9 119.3
C18 C23 H9 119.3
C3 C2 C32 125.11(12)
C3 C2 C1 114.89(12)
C32 C2 C1 119.99(11)
C26 C1 C2 114.54(11)
C26 C1 B1 120.75(11)
C2 C1 B1 102.38(10)
C26 C1 H1 106.0
C2 C1 H1 106.0
B1 C1 H1 106.0
C31 C26 C27 117.18(13)
C31 C26 C1 119.84(13)
C27 C26 C1 122.97(12)
C28 C27 C26 121.34(13)
C28 C27 H18 119.3
C26 C27 H18 119.3
C29 C28 C27 120.74(15)
C29 C28 H17 119.6
C27 C28 H17 119.6
C28 C29 C30 118.76(15)
C28 C29 H14 120.6
C30 C29 H14 120.6
C29 C30 C31 120.45(15)
C29 C30 H15 119.8
C31 C30 H15 119.8
C30 C31 C26 121.52(15)
C30 C31 H16 119.2
C26 C31 H16 119.2
C37 C32 C33 117.67(13)
C37 C32 C2 120.94(12)
C33 C32 C2 121.37(12)
C32 C33 C34 121.15(14)
C32 C33 H23 119.4
C34 C33 H23 119.4
C35 C34 C33 120.22(15)
C35 C34 H22 119.9
C33 C34 H22 119.9
C34 C35 C36 119.42(15)
C34 C35 H19 120.3
C36 C35 H19 120.3
C35 C36 C37 120.29(15)
C35 C36 H21 119.9
C37 C36 H21 119.9
C32 C37 C36 121.20(15)
C32 C37 H20 119.4
C36 C37 H20 119.4
C7 C38 C39 121.00(16)
C7 C38 H27 119.5
C39 C38 H27 119.5
C10 C39 C38 120.21(16)
C10 C39 H26 119.9
C38 C39 H26 119.9
C12 C40 C41 116.23(14)
C12 C40 C4 121.36(13)
C41 C40 C4 122.17(14)
C42 C41 C40 120.26(17)
C42 C41 H28 119.9
C40 C41 H28 119.9
C11 C42 C41 118.48(17)
C11 C42 H29 120.8
C41 C42 H29 120.8
C25 C43 C44 119.97(16)
C25 C43 H32 120.0
C44 C43 H32 120.0
C43 C44 C5 122.56(15)
C43 C44 H33 118.7
C5 C44 H33 118.7
C5 B1 N1 106.78(11)
C5 B1 C1 119.62(11)
N1 B1 C1 103.18(11)
C5 B1 C4 115.65(11)
N1 B1 C4 108.09(10)
C1 B1 C4 102.46(10)

loop_
_geom_bond_atom_site_label_1
_geom_bond_atom_site_label_2
_geom_bond_distance
N2 C11 1.322(2)
N2 C12 1.3538(19)
N1 C14 1.3543(19)
N1 C13 1.3567(19)
N1 B1 1.6388(19)
C25 C43 1.380(3)
C25 C24 1.384(2)
C25 H13 0.9500
C24 C6 1.383(2)
C24 H31 0.9500
C6 C5 1.405(2)
C6 H30 0.9500
C5 C44 1.397(2)
C5 B1 1.615(2)
C4 C40 1.5251(18)
C4 C18 1.5309(19)
C4 C3 1.5414(18)
C4 B1 1.678(2)
C3 C2 1.3429(19)
C3 C7 1.4939(18)
C7 C38 1.388(2)
C7 C8 1.394(2)
C8 C9 1.391(2)
C8 H24 0.9500
C9 C10 1.375(3)
C9 H25 0.9500
C10 C39 1.379(3)
C10 H2 0.9500
C11 C42 1.375(3)
C11 H3 0.9500
C12 C40 1.391(2)
C12 C13 1.472(2)
C13 C17 1.401(2)
C14 C15 1.376(2)
C14 H4 0.9500
C15 C16 1.380(3)
C15 H7 0.9500
C16 C17 1.363(3)
C16 H6 0.9500
C17 H5 0.9500
C18 C19 1.389(2)
C18 C23 1.404(2)
C19 C20 1.390(2)
C19 H12 0.9500
C20 C21 1.382(3)
C20 H11 0.9500
C21 C22 1.370(3)
C21 H8 0.9500
C22 C23 1.384(2)
C22 H10 0.9500
C23 H9 0.9500
C2 C32 1.4855(18)
C2 C1 1.5159(18)
C1 C26 1.5151(19)
C1 B1 1.675(2)
C1 H1 1.0000
C26 C31 1.390(2)
C26 C27 1.390(2)
C27 C28 1.389(2)
C27 H18 0.9500
C28 C29 1.376(2)
C28 H17 0.9500
C29 C30 1.382(3)
C29 H14 0.9500
C30 C31 1.388(2)
C30 H15 0.9500
C31 H16 0.9500
C32 C37 1.385(2)
C32 C33 1.389(2)
C33 C34 1.389(2)
C33 H23 0.9500
C34 C35 1.373(2)
C34 H22 0.9500
C35 C36 1.377(2)
C35 H19 0.9500
C36 C37 1.386(2)
C36 H21 0.9500
C37 H20 0.9500
C38 C39 1.392(2)
C38 H27 0.9500
C39 H26 0.9500
C40 C41 1.401(2)
C41 C42 1.378(2)
C41 H28 0.9500
C42 H29 0.9500
C43 C44 1.390(2)
C43 H32 0.9500
C44 H33 0.9500

loop_
_geom_torsion_atom_site_label_1
_geom_torsion_atom_site_label_2
_geom_torsion_atom_site_label_3
_geom_torsion_atom_site_label_4
_geom_torsion
C43 C25 C24 C6 -0.1(3)
C25 C24 C6 C5 -0.2(3)
C24 C6 C5 C44 0.3(2)
C24 C6 C5 B1 -173.48(14)
C40 C4 C3 C2 138.12(13)
C18 C4 C3 C2 -101.17(14)
B1 C4 C3 C2 17.84(14)
C40 C4 C3 C7 -36.03(17)
C18 C4 C3 C7 84.68(15)
B1 C4 C3 C7 -156.31(12)
C2 C3 C7 C38 126.89(16)
C4 C3 C7 C38 -59.58(19)
C2 C3 C7 C8 -56.05(19)
C4 C3 C7 C8 117.48(15)
C38 C7 C8 C9 -1.6(2)
C3 C7 C8 C9 -178.79(14)
C7 C8 C9 C10 0.3(2)
C8 C9 C10 C39 1.0(3)
C12 N2 C11 C42 0.2(2)
C11 N2 C12 C40 0.8(2)
C11 N2 C12 C13 -177.11(13)
C14 N1 C13 C17 5.1(2)
B1 N1 C13 C17 -174.91(14)
C14 N1 C13 C12 -170.84(13)
B1 N1 C13 C12 9.2(2)
N2 C12 C13 N1 165.88(13)
C40 C12 C13 N1 -12.1(2)
N2 C12 C13 C17 -10.0(2)
C40 C12 C13 C17 172.04(14)
C13 N1 C14 C15 -2.4(2)
B1 N1 C14 C15 177.52(14)
N1 C14 C15 C16 -1.4(3)
C14 C15 C16 C17 2.6(3)
C15 C16 C17 C13 0.0(3)
N1 C13 C17 C16 -3.9(3)
C12 C13 C17 C16 171.92(16)
C40 C4 C18 C19 129.88(14)
C3 C4 C18 C19 9.87(18)
B1 C4 C18 C19 -102.97(15)
C40 C4 C18 C23 -49.51(16)
C3 C4 C18 C23 -169.52(12)
B1 C4 C18 C23 77.64(15)
C23 C18 C19 C20 2.7(2)
C4 C18 C19 C20 -176.68(14)
C18 C19 C20 C21 0.2(2)
C19 C20 C21 C22 -2.8(3)
C20 C21 C22 C23 2.2(3)
C21 C22 C23 C18 0.9(2)
C19 C18 C23 C22 -3.3(2)
C4 C18 C23 C22 176.12(13)
C7 C3 C2 C32 -11.1(2)
C4 C3 C2 C32 174.97(12)
C7 C3 C2 C1 168.43(12)
C4 C3 C2 C1 -5.52(17)
C3 C2 C1 C26 122.77(13)
C32 C2 C1 C26 -57.69(17)
C3 C2 C1 B1 -9.74(15)
C32 C2 C1 B1 169.79(11)
C2 C1 C26 C31 151.43(14)
B1 C1 C26 C31 -85.48(18)
C2 C1 C26 C27 -28.24(19)
B1 C1 C26 C27 94.85(16)
C31 C26 C27 C28 0.4(2)
C1 C26 C27 C28 -179.93(14)
C26 C27 C28 C29 -0.2(2)
C27 C28 C29 C30 0.4(3)
C28 C29 C30 C31 -0.9(3)
C29 C30 C31 C26 1.1(3)
C27 C26 C31 C30 -0.9(3)
C1 C26 C31 C30 179.46(17)
C3 C2 C32 C37 134.66(16)
C1 C2 C32 C37 -44.83(19)
C3 C2 C32 C33 -47.2(2)
C1 C2 C32 C33 133.29(14)
C37 C32 C33 C34 -0.1(2)
C2 C32 C33 C34 -178.26(14)
C32 C33 C34 C35 -1.6(3)
C33 C34 C35 C36 1.4(3)
C34 C35 C36 C37 0.6(3)
C33 C32 C37 C36 2.0(2)
C2 C32 C37 C36 -179.76(15)
C35 C36 C37 C32 -2.3(3)
C8 C7 C38 C39 1.6(2)
C3 C7 C38 C39 178.71(14)
C9 C10 C39 C38 -0.9(3)
C7 C38 C39 C10 -0.4(3)
N2 C12 C40 C41 -1.2(2)
C13 C12 C40 C41 176.58(13)
N2 C12 C40 C4 173.29(13)
C13 C12 C40 C4 -9.0(2)
C18 C4 C40 C12 155.24(12)
C3 C4 C40 C12 -81.81(15)
B1 C4 C40 C12 29.78(17)
C18 C4 C40 C41 -30.65(17)
C3 C4 C40 C41 92.30(15)
B1 C4 C40 C41 -156.11(13)
C12 C40 C41 C42 0.5(2)
C4 C40 C41 C42 -173.92(13)
N2 C11 C42 C41 -0.8(3)
C40 C41 C42 C11 0.4(2)
C24 C25 C43 C44 0.2(3)
C25 C43 C44 C5 -0.1(3)
C6 C5 C44 C43 -0.1(2)
B1 C5 C44 C43 173.55(16)
C44 C5 B1 N1 21.90(18)
C6 C5 B1 N1 -164.80(12)
C44 C5 B1 C1 138.35(14)
C6 C5 B1 C1 -48.35(19)
C44 C5 B1 C4 -98.40(16)
C6 C5 B1 C4 74.91(17)
C14 N1 B1 C5 66.07(15)
C13 N1 B1 C5 -113.96(14)
C14 N1 B1 C1 -60.86(14)
C13 N1 B1 C1 119.11(14)
C14 N1 B1 C4 -168.90(11)
C13 N1 B1 C4 11.07(18)
C26 C1 B1 C5 19.84(19)
C2 C1 B1 C5 148.55(12)
C26 C1 B1 N1 138.14(12)
C2 C1 B1 N1 -93.14(11)
C26 C1 B1 C4 -109.62(13)
C2 C1 B1 C4 19.09(13)
C40 C4 B1 C5 90.96(14)
C18 C4 B1 C5 -33.35(16)
C3 C4 B1 C5 -153.38(11)
C40 C4 B1 N1 -28.62(15)
C18 C4 B1 N1 -152.93(11)
C3 C4 B1 N1 87.04(12)
C40 C4 B1 C1 -137.16(11)
C18 C4 B1 C1 98.54(12)
C3 C4 B1 C1 -21.49(12)
